data_4081714
loop_
_publ_author_name
'Bertini, Federica'
'Hoffmann, Frank'
'Appelt, Christian'
'Uhl, Werner'
'Ehlers, Andreas W.'
'Slootweg, J. Chris'
'Lammertsma, Koop'

_publ_section_title
;
 Reactivity of Dimeric P/Al-Based Lewis Pairs toward Carbon Dioxide
 andtert-Butyl Isocyanate
;
_journal_issue 22
_journal_name_full Organometallics
_journal_page_first 6764
_journal_paper_doi 10.1021/om3011382
_journal_volume 32
_journal_year 2013
_chemical_formula_sum 'C22 H52 Al2 P2'
_chemical_formula_weight 432.54
_chemical_name_systematic
; 
 ? 
;
_space_group_IT_number 14
_symmetry_cell_setting monoclinic
_symmetry_space_group_name_Hall '-P 2ybc'
_symmetry_space_group_name_H-M 'P 1 21/c 1'
_atom_sites_solution_hydrogens geom
_atom_sites_solution_primary direct
_atom_sites_solution_secondary difmap
_audit_creation_method SHELXL-97
_cell_angle_alpha 90.00
_cell_angle_beta 108.5140(10)
_cell_angle_gamma 90.00
_cell_formula_units_Z 2
_cell_length_a 10.7367(6)
_cell_length_b 8.5749(4)
_cell_length_c 15.5382(8)
_cell_measurement_reflns_used 4187
_cell_measurement_temperature 153(2)
_cell_measurement_theta_max 29.84
_cell_measurement_theta_min 2.75
_cell_volume 1356.51(12)
_computing_cell_refinement 'Bruker SAINT+'
_computing_data_collection 'Bruker SMART'
_computing_data_reduction 'Bruker SHELXTL'
_computing_molecular_graphics 'Bruker SHELXTL'
_computing_publication_material 'Bruker SHELXTL'
_computing_structure_refinement 'SHELXL-97 (Sheldrick, 1997)'
_computing_structure_solution 'SHELXS-97 (Sheldrick, 1990)'
_diffrn_ambient_temperature 153(2)
_diffrn_measured_fraction_theta_full 0.998
_diffrn_measured_fraction_theta_max 0.998
_diffrn_measurement_device_type 'CCD area detector'
_diffrn_measurement_method 'omega scans'
_diffrn_radiation_monochromator graphite
_diffrn_radiation_source 'rotating anode'
_diffrn_radiation_type MoK\a
_diffrn_radiation_wavelength 0.71073
_diffrn_reflns_av_R_equivalents 0.0371
_diffrn_reflns_av_sigmaI/netI 0.0448
_diffrn_reflns_limit_h_max 14
_diffrn_reflns_limit_h_min -15
_diffrn_reflns_limit_k_max 12
_diffrn_reflns_limit_k_min -12
_diffrn_reflns_limit_l_max 21
_diffrn_reflns_limit_l_min -21
_diffrn_reflns_number 15385
_diffrn_reflns_theta_full 30.00
_diffrn_reflns_theta_max 30.00
_diffrn_reflns_theta_min 2.00
_exptl_absorpt_coefficient_mu 0.231
_exptl_absorpt_correction_T_max 0.9840
_exptl_absorpt_correction_T_min 0.9729
_exptl_absorpt_correction_type empirical
_exptl_absorpt_process_details SADABS
_exptl_crystal_colour colourless
_exptl_crystal_density_diffrn 1.059
_exptl_crystal_density_method 'not measured'
_exptl_crystal_description plate
_exptl_crystal_F_000 480
_exptl_crystal_size_max 0.12
_exptl_crystal_size_mid 0.10
_exptl_crystal_size_min 0.07
_refine_diff_density_max 0.475
_refine_diff_density_min -0.286
_refine_diff_density_rms 0.057
_refine_ls_extinction_method none
_refine_ls_goodness_of_fit_ref 0.970
_refine_ls_hydrogen_treatment constr
_refine_ls_matrix_type full
_refine_ls_number_parameters 126
_refine_ls_number_reflns 3951
_refine_ls_number_restraints 0
_refine_ls_restrained_S_all 0.970
_refine_ls_R_factor_all 0.0490
_refine_ls_R_factor_gt 0.0349
_refine_ls_shift/su_max 0.001
_refine_ls_shift/su_mean 0.000
_refine_ls_structure_factor_coef Fsqd
_refine_ls_weighting_details 'calc w=1/[\s^2^(Fo^2^)+(0.0507P)^2^+0.0000P] where P=(Fo^2^+2Fc^2^)/3'
_refine_ls_weighting_scheme calc
_refine_ls_wR_factor_gt 0.0880
_refine_ls_wR_factor_ref 0.0926
_reflns_number_gt 3037
_reflns_number_total 3951
_reflns_threshold_expression >2sigma(I)
_cod_data_source_file om3011382_si_002.cif
_cod_data_source_block sad
_cod_original_sg_symbol_H-M P2(1)/c
_cod_database_code 4081714

loop_
_symmetry_equiv_pos_as_xyz
'x, y, z'
'-x, y+1/2, -z+1/2'
'-x, -y, -z'
'x, -y-1/2, z-1/2'

loop_
_atom_site_label
_atom_site_type_symbol
_atom_site_fract_x
_atom_site_fract_y
_atom_site_fract_z
_atom_site_U_iso_or_equiv
_atom_site_adp_type
_atom_site_occupancy
_atom_site_symmetry_multiplicity
_atom_site_calc_flag
_atom_site_refinement_flags
P1 P 0.67639(3) 0.11627(4) 0.04322(2) 0.01622(9) Uani 1 1 d .
C1 C 0.78450(13) 0.00286(17) 0.14282(8) 0.0217(3) Uani 1 1 d .
C11 C 0.72544(14) -0.16133(17) 0.13737(9) 0.0276(3) Uani 1 1 d .
H11A H 0.7326 -0.2138 0.0846 0.033 Uiso 1 1 calc R
H11B H 0.6346 -0.1536 0.1335 0.033 Uiso 1 1 calc R
H11C H 0.7722 -0.2193 0.1907 0.033 Uiso 1 1 calc R
C12 C 0.78979(15) 0.07544(18) 0.23459(9) 0.0290(3) Uani 1 1 d .
H12A H 0.8461 0.0139 0.2831 0.035 Uiso 1 1 calc R
H12B H 0.7030 0.0779 0.2397 0.035 Uiso 1 1 calc R
H12C H 0.8236 0.1797 0.2382 0.035 Uiso 1 1 calc R
C13 C 0.92474(13) -0.0139(2) 0.13864(10) 0.0312(3) Uani 1 1 d .
H13A H 0.9680 0.0855 0.1500 0.037 Uiso 1 1 calc R
H13B H 0.9215 -0.0505 0.0796 0.037 Uiso 1 1 calc R
H13C H 0.9724 -0.0873 0.1838 0.037 Uiso 1 1 calc R
C2 C 0.76194(13) 0.29807(16) 0.02279(9) 0.0225(3) Uani 1 1 d .
C21 C 0.82891(16) 0.39297(18) 0.10830(11) 0.0362(4) Uani 1 1 d .
H21A H 0.9009 0.3343 0.1474 0.043 Uiso 1 1 calc R
H21B H 0.7667 0.4152 0.1395 0.043 Uiso 1 1 calc R
H21C H 0.8611 0.4890 0.0917 0.043 Uiso 1 1 calc R
C22 C 0.65489(15) 0.40046(17) -0.04183(11) 0.0320(3) Uani 1 1 d .
H22A H 0.6954 0.4839 -0.0645 0.038 Uiso 1 1 calc R
H22B H 0.5998 0.4431 -0.0096 0.038 Uiso 1 1 calc R
H22C H 0.6027 0.3383 -0.0917 0.038 Uiso 1 1 calc R
C23 C 0.86204(14) 0.25795(18) -0.02561(10) 0.0291(3) Uani 1 1 d .
H23A H 0.8975 0.3524 -0.0414 0.035 Uiso 1 1 calc R
H23B H 0.8195 0.1996 -0.0797 0.035 Uiso 1 1 calc R
H23C H 0.9317 0.1968 0.0140 0.035 Uiso 1 1 calc R
C3 C 0.53774(12) 0.18019(15) 0.07602(8) 0.0189(3) Uani 1 1 d .
H3A H 0.4934 0.2557 0.0312 0.023 Uiso 1 1 calc R
H3B H 0.5748 0.2373 0.1314 0.023 Uiso 1 1 calc R
Al1 Al 0.39414(4) 0.04886(5) 0.09655(3) 0.01805(10) Uani 1 1 d .
C4 C 0.24381(13) 0.18326(17) 0.09671(10) 0.0263(3) Uani 1 1 d .
H4A H 0.1751 0.1199 0.1054 0.032 Uiso 1 1 calc R
H4B H 0.2116 0.2370 0.0397 0.032 Uiso 1 1 calc R
H4C H 0.2721 0.2579 0.1451 0.032 Uiso 1 1 calc R
C5 C 0.43712(15) -0.07700(18) 0.20917(9) 0.0289(3) Uani 1 1 d .
H5A H 0.4784 -0.0118 0.2605 0.035 Uiso 1 1 calc R
H5B H 0.4958 -0.1598 0.2063 0.035 Uiso 1 1 calc R
H5C H 0.3579 -0.1204 0.2153 0.035 Uiso 1 1 calc R

loop_
_atom_site_aniso_label
_atom_site_aniso_U_11
_atom_site_aniso_U_22
_atom_site_aniso_U_33
_atom_site_aniso_U_23
_atom_site_aniso_U_13
_atom_site_aniso_U_12
P1 0.01512(16) 0.01917(17) 0.01486(16) -0.00046(12) 0.00543(12) -0.00008(12)
C1 0.0198(6) 0.0291(7) 0.0153(6) 0.0018(5) 0.0044(5) 0.0036(5)
C11 0.0317(8) 0.0280(7) 0.0235(7) 0.0069(6) 0.0094(6) 0.0071(6)
C12 0.0297(8) 0.0388(8) 0.0165(6) -0.0004(6) 0.0045(6) 0.0018(6)
C13 0.0213(7) 0.0455(9) 0.0255(7) 0.0050(7) 0.0057(6) 0.0090(6)
C2 0.0209(6) 0.0230(7) 0.0246(7) -0.0013(5) 0.0088(5) -0.0048(5)
C21 0.0380(9) 0.0357(9) 0.0365(9) -0.0106(7) 0.0142(7) -0.0165(7)
C22 0.0317(8) 0.0236(7) 0.0431(9) 0.0085(6) 0.0154(7) -0.0003(6)
C23 0.0237(7) 0.0358(8) 0.0308(7) 0.0030(6) 0.0131(6) -0.0046(6)
C3 0.0173(6) 0.0213(6) 0.0187(6) -0.0018(5) 0.0068(5) 0.0007(5)
Al1 0.0174(2) 0.0222(2) 0.01596(19) -0.00087(15) 0.00735(15) -0.00087(15)
C4 0.0245(7) 0.0294(8) 0.0289(7) -0.0040(6) 0.0142(6) -0.0008(6)
C5 0.0285(8) 0.0399(9) 0.0192(7) 0.0016(6) 0.0089(6) -0.0058(6)

loop_
_atom_type_symbol
_atom_type_description
_atom_type_scat_dispersion_real
_atom_type_scat_dispersion_imag
_atom_type_scat_source
C C 0.0033 0.0016 'International Tables Vol C Tables 4.2.6.8 and 6.1.1.4'
H H 0.0000 0.0000 'International Tables Vol C Tables 4.2.6.8 and 6.1.1.4'
Al Al 0.0645 0.0514 'International Tables Vol C Tables 4.2.6.8 and 6.1.1.4'
P P 0.1023 0.0942 'International Tables Vol C Tables 4.2.6.8 and 6.1.1.4'

loop_
_geom_angle_atom_site_label_1
_geom_angle_atom_site_label_2
_geom_angle_atom_site_label_3
_geom_angle
_geom_angle_site_symmetry_3
C3 P1 C1 105.85(6) .
C3 P1 C2 106.61(6) .
C1 P1 C2 111.03(6) .
C3 P1 Al1 111.58(4) 3_655
C1 P1 Al1 111.04(5) 3_655
C2 P1 Al1 110.55(4) 3_655
C13 C1 C11 107.77(12) .
C13 C1 C12 109.20(11) .
C11 C1 C12 108.34(11) .
C13 C1 P1 111.76(9) .
C11 C1 P1 106.99(9) .
C12 C1 P1 112.59(10) .
C1 C11 H11A 109.5 .
C1 C11 H11B 109.5 .
H11A C11 H11B 109.5 .
C1 C11 H11C 109.5 .
H11A C11 H11C 109.5 .
H11B C11 H11C 109.5 .
C1 C12 H12A 109.5 .
C1 C12 H12B 109.5 .
H12A C12 H12B 109.5 .
C1 C12 H12C 109.5 .
H12A C12 H12C 109.5 .
H12B C12 H12C 109.5 .
C1 C13 H13A 109.5 .
C1 C13 H13B 109.5 .
H13A C13 H13B 109.5 .
C1 C13 H13C 109.5 .
H13A C13 H13C 109.5 .
H13B C13 H13C 109.5 .
C21 C2 C23 109.64(11) .
C21 C2 C22 108.13(12) .
C23 C2 C22 107.61(12) .
C21 C2 P1 114.40(10) .
C23 C2 P1 110.58(9) .
C22 C2 P1 106.18(9) .
C2 C21 H21A 109.5 .
C2 C21 H21B 109.5 .
H21A C21 H21B 109.5 .
C2 C21 H21C 109.5 .
H21A C21 H21C 109.5 .
H21B C21 H21C 109.5 .
C2 C22 H22A 109.5 .
C2 C22 H22B 109.5 .
H22A C22 H22B 109.5 .
C2 C22 H22C 109.5 .
H22A C22 H22C 109.5 .
H22B C22 H22C 109.5 .
C2 C23 H23A 109.5 .
C2 C23 H23B 109.5 .
H23A C23 H23B 109.5 .
C2 C23 H23C 109.5 .
H23A C23 H23C 109.5 .
H23B C23 H23C 109.5 .
P1 C3 Al1 128.04(7) .
P1 C3 H3A 105.3 .
Al1 C3 H3A 105.3 .
P1 C3 H3B 105.3 .
Al1 C3 H3B 105.3 .
H3A C3 H3B 106.0 .
C5 Al1 C4 106.06(6) .
C5 Al1 C3 117.96(6) .
C4 Al1 C3 109.83(6) .
C5 Al1 P1 112.34(5) 3_655
C4 Al1 P1 107.94(5) 3_655
C3 Al1 P1 102.41(4) 3_655
Al1 C4 H4A 109.5 .
Al1 C4 H4B 109.5 .
H4A C4 H4B 109.5 .
Al1 C4 H4C 109.5 .
H4A C4 H4C 109.5 .
H4B C4 H4C 109.5 .
Al1 C5 H5A 109.5 .
Al1 C5 H5B 109.5 .
H5A C5 H5B 109.5 .
Al1 C5 H5C 109.5 .
H5A C5 H5C 109.5 .
H5B C5 H5C 109.5 .

loop_
_geom_bond_atom_site_label_1
_geom_bond_atom_site_label_2
_geom_bond_distance
_geom_bond_site_symmetry_2
P1 C3 1.8049(12) .
P1 C1 1.8833(13) .
P1 C2 1.8869(14) .
P1 Al1 2.5001(5) 3_655
C1 C13 1.5344(19) .
C1 C11 1.535(2) .
C1 C12 1.5403(18) .
C11 H11A 0.9599 .
C11 H11B 0.9599 .
C11 H11C 0.9599 .
C12 H12A 0.9599 .
C12 H12B 0.9599 .
C12 H12C 0.9599 .
C13 H13A 0.9599 .
C13 H13B 0.9599 .
C13 H13C 0.9599 .
C2 C21 1.5290(19) .
C2 C23 1.5337(19) .
C2 C22 1.5385(19) .
C21 H21A 0.9599 .
C21 H21B 0.9599 .
C21 H21C 0.9599 .
C22 H22A 0.9599 .
C22 H22B 0.9599 .
C22 H22C 0.9599 .
C23 H23A 0.9599 .
C23 H23B 0.9599 .
C23 H23C 0.9599 .
C3 Al1 2.0148(13) .
C3 H3A 0.9600 .
C3 H3B 0.9600 .
Al1 C5 1.9817(14) .
Al1 C4 1.9839(14) .
Al1 P1 2.5001(5) 3_655
C4 H4A 0.9599 .
C4 H4B 0.9599 .
C4 H4C 0.9599 .
C5 H5A 0.9599 .
C5 H5B 0.9599 .
C5 H5C 0.9599 .

loop_
_geom_torsion_atom_site_label_1
_geom_torsion_atom_site_label_2
_geom_torsion_atom_site_label_3
_geom_torsion_atom_site_label_4
_geom_torsion
_geom_torsion_site_symmetry_1
_geom_torsion_site_symmetry_4
C3 P1 C1 C13 -161.57(10) . .
C2 P1 C1 C13 -46.26(12) . .
Al1 P1 C1 C13 77.17(11) 3_655 .
C3 P1 C1 C11 80.68(10) . .
C2 P1 C1 C11 -164.01(9) . .
Al1 P1 C1 C11 -40.58(10) 3_655 .
C3 P1 C1 C12 -38.23(11) . .
C2 P1 C1 C12 77.08(11) . .
Al1 P1 C1 C12 -159.49(9) 3_655 .
C3 P1 C2 C21 68.30(12) . .
C1 P1 C2 C21 -46.54(12) . .
Al1 P1 C2 C21 -170.25(9) 3_655 .
C3 P1 C2 C23 -167.32(9) . .
C1 P1 C2 C23 77.84(11) . .
Al1 P1 C2 C23 -45.87(10) 3_655 .
C3 P1 C2 C22 -50.87(11) . .
C1 P1 C2 C22 -165.71(9) . .
Al1 P1 C2 C22 70.58(10) 3_655 .
C1 P1 C3 Al1 -67.98(9) . .
C2 P1 C3 Al1 173.72(8) . .
Al1 P1 C3 Al1 52.92(9) 3_655 .
P1 C3 Al1 C5 74.44(10) . .
P1 C3 Al1 C4 -163.93(8) . .
P1 C3 Al1 P1 -49.44(9) . 3_655
